data_4306912
loop_
_publ_author_name
'Koichiro Takao'
'Yasuhisa Ikeda'

_publ_section_title
;
Structural Characterization and Reactivity of UO2(salophen)L and
[UO2(salophen)]2: Dimerization of UO2(salophen) Fragments in
Noncoordinating Solvents (salophen
=N,N'-Disalicylidene-o-phenylenediaminate, L =N,N-Dimethylformamide,
Dimethyl Sulfoxide)
;
_journal_name_full 'Inorganic Chemistry'
_journal_page_first 1550
_journal_page_last 1562
_journal_paper_doi 10.1021/ic0611950
_journal_volume 46
_journal_year 2007
_chemical_formula_moiety '2(C40 H28 N4 O8 U2), C H2 Cl2'
_chemical_formula_sum 'C40.5 H29 Cl N4 O8 U2'
_chemical_formula_weight 1211.19
_chemical_name_systematic
; 
 ? 
;
_space_group_IT_number 2
_symmetry_cell_setting triclinic
_symmetry_space_group_name_Hall '-P 1'
_symmetry_space_group_name_H-M 'P -1'
_atom_sites_solution_hydrogens geom
_atom_sites_solution_primary direct
_atom_sites_solution_secondary difmap
_audit_creation_method SHELXL-97
_cell_angle_alpha 67.45(3)
_cell_angle_beta 77.99(3)
_cell_angle_gamma 81.66(3)
_cell_formula_units_Z 4
_cell_length_a 15.717(5)
_cell_length_b 15.993(7)
_cell_length_c 17.619(5)
_cell_measurement_reflns_used 35412
_cell_measurement_temperature 93(2)
_cell_measurement_theta_max 27.5
_cell_measurement_theta_min 3.0
_cell_volume 3990(3)
_computing_cell_refinement PROCESS-AUTO
_computing_data_collection PROCESS-AUTO
_computing_data_reduction CrystalStructure
_computing_structure_refinement 'SHELXL-97 (Sheldrick, 1997)'
_computing_structure_solution 'DIRDIF99 (PATTY)'
_diffrn_ambient_temperature 93(2)
_diffrn_detector_area_resol_mean 10.00
_diffrn_measured_fraction_theta_full 0.975
_diffrn_measured_fraction_theta_max 0.975
_diffrn_measurement_device_type 'Rigaku RAXIS-RAPID'
_diffrn_measurement_method \w
_diffrn_radiation_monochromator graphite
_diffrn_radiation_source 'fine-focus sealed tube'
_diffrn_radiation_type MoK\a
_diffrn_radiation_wavelength 0.71075
_diffrn_reflns_av_R_equivalents 0.0695
_diffrn_reflns_av_sigmaI/netI 0.0811
_diffrn_reflns_limit_h_max 18
_diffrn_reflns_limit_h_min -20
_diffrn_reflns_limit_k_max 20
_diffrn_reflns_limit_k_min -20
_diffrn_reflns_limit_l_max 22
_diffrn_reflns_limit_l_min -22
_diffrn_reflns_number 37695
_diffrn_reflns_theta_full 27.48
_diffrn_reflns_theta_max 27.48
_diffrn_reflns_theta_min 3.01
_exptl_absorpt_coefficient_mu 8.230
_exptl_absorpt_correction_T_max 0.6380
_exptl_absorpt_correction_T_min 0.3526
_exptl_absorpt_correction_type numerical
_exptl_absorpt_process_details
;
    Higashi, T. (1995). Program for Absorption Correction.
    Rigaku Corporation, Tokyo, Japan.
;
_exptl_crystal_colour red
_exptl_crystal_density_diffrn 2.016
_exptl_crystal_density_method 'not measured'
_exptl_crystal_description block
_exptl_crystal_F_000 2260
_exptl_crystal_size_max 0.16
_exptl_crystal_size_mid 0.11
_exptl_crystal_size_min 0.06
_refine_diff_density_max 2.490
_refine_diff_density_min -2.984
_refine_diff_density_rms 0.239
_refine_ls_extinction_method none
_refine_ls_goodness_of_fit_ref 1.031
_refine_ls_hydrogen_treatment constr
_refine_ls_matrix_type full
_refine_ls_number_parameters 1001
_refine_ls_number_reflns 17850
_refine_ls_number_restraints 0
_refine_ls_restrained_S_all 1.031
_refine_ls_R_factor_all 0.0978
_refine_ls_R_factor_gt 0.0594
_refine_ls_shift/su_max 0.002
_refine_ls_shift/su_mean 0.000
_refine_ls_structure_factor_coef Fsqd
_refine_ls_weighting_details 'calc w=1/[\s^2^(Fo^2^)+(0.0396P)^2^+60.3343P] where P=(Fo^2^+2Fc^2^)/3'
_refine_ls_weighting_scheme calc
_refine_ls_wR_factor_gt 0.1161
_refine_ls_wR_factor_ref 0.1297
_reflns_number_gt 12487
_reflns_number_total 17850
_reflns_threshold_expression >2sigma(I)
_cod_data_source_file ic0611950si20061026_081030.cif
_cod_data_source_block '[UO2(salophen)]2-0.5CH2Cl2-Complex_3-0.5CH2Cl2'
_cod_original_cell_volume 3990(2)
_cod_original_formula_sum 'C40.50 H29 Cl N4 O8 U2'
_cod_database_code 4306912

loop_
_symmetry_equiv_pos_as_xyz
'x, y, z'
'-x, -y, -z'

loop_
_atom_site_label
_atom_site_type_symbol
_atom_site_fract_x
_atom_site_fract_y
_atom_site_fract_z
_atom_site_U_iso_or_equiv
_atom_site_adp_type
_atom_site_occupancy
_atom_site_symmetry_multiplicity
_atom_site_calc_flag
_atom_site_refinement_flags
_atom_site_disorder_assembly
_atom_site_disorder_group
U1 U 0.21155(3) 0.32362(3) 0.45371(2) 0.02468(10) Uani 1 1 d . . .
U2 U 0.25921(3) 0.06733(3) 0.49028(2) 0.02631(10) Uani 1 1 d . . .
U3 U 0.92726(3) 0.80556(3) -0.03910(2) 0.02528(10) Uani 1 1 d . . .
U4 U 0.69478(3) 0.76228(3) 0.08847(2) 0.02426(10) Uani 1 1 d . . .
Cl1 Cl 0.6139(5) 0.4816(5) 0.4182(5) 0.133(2) Uani 1 1 d . . .
Cl2 Cl 0.6739(4) 0.3577(4) 0.5695(4) 0.1093(19) Uani 1 1 d . . .
O1 O 0.3146(5) 0.3708(5) 0.4166(4) 0.0295(17) Uani 1 1 d . . .
O2 O 0.1074(5) 0.2803(5) 0.4977(5) 0.0314(17) Uani 1 1 d . . .
O3 O 0.2876(5) 0.1883(5) 0.5357(4) 0.0252(16) Uani 1 1 d . . .
O4 O 0.1663(5) 0.4138(5) 0.3357(4) 0.0331(18) Uani 1 1 d . . .
O5 O 0.3684(5) 0.0555(5) 0.4424(4) 0.0310(17) Uani 1 1 d . . .
O6 O 0.1480(5) 0.0747(5) 0.5339(5) 0.0331(18) Uani 1 1 d . . .
O7 O 0.2451(5) 0.2139(5) 0.3823(4) 0.0279(17) Uani 1 1 d . . .
O8 O 0.2897(5) -0.0242(5) 0.6158(5) 0.0335(18) Uani 1 1 d . . .
O9 O 0.9974(4) 0.7198(5) 0.0215(5) 0.0284(16) Uani 1 1 d . . .
O10 O 0.8605(5) 0.8885(5) -0.1057(4) 0.0280(16) Uani 1 1 d . . .
O11 O 1.0091(5) 0.9067(5) -0.0395(5) 0.0309(17) Uani 1 1 d . . .
O12 O 0.8207(5) 0.6949(5) 0.0187(4) 0.0238(15) Uani 1 1 d . . .
O13 O 0.7076(4) 0.6888(5) 0.1917(4) 0.0251(16) Uani 1 1 d . . .
O14 O 0.6779(4) 0.8406(5) -0.0114(4) 0.0264(16) Uani 1 1 d . . .
O15 O 0.6269(5) 0.6565(5) 0.0767(4) 0.0331(18) Uani 1 1 d . . .
O16 O 0.8235(4) 0.8309(5) 0.0795(4) 0.0257(16) Uani 1 1 d . . .
N1 N 0.2194(6) 0.3410(6) 0.5875(6) 0.029(2) Uani 1 1 d . . .
N2 N 0.1487(6) 0.4743(6) 0.4665(5) 0.031(2) Uani 1 1 d . . .
N3 N 0.2131(7) 0.0426(7) 0.3710(7) 0.039(2) Uani 1 1 d . . .
N4 N 0.2573(6) -0.0964(7) 0.5048(6) 0.037(2) Uani 1 1 d . . .
N5 N 0.9384(5) 0.7167(6) -0.1337(5) 0.0237(19) Uani 1 1 d . . .
N6 N 1.0515(6) 0.8345(6) -0.1614(6) 0.029(2) Uani 1 1 d . . .
N7 N 0.5338(6) 0.7785(6) 0.1441(5) 0.027(2) Uani 1 1 d . . .
N8 N 0.6472(6) 0.8882(6) 0.1448(5) 0.0257(19) Uani 1 1 d . . .
C1 C 0.3576(7) 0.1876(7) 0.5702(6) 0.029(2) Uani 1 1 d . . .
C2 C 0.4293(7) 0.1262(7) 0.5674(6) 0.027(2) Uani 1 1 d . . .
H2 H 0.4302 0.0856 0.5395 0.033 Uiso 1 1 calc R . .
C3 C 0.4996(8) 0.1234(8) 0.6048(7) 0.034(3) Uani 1 1 d . . .
H3 H 0.5477 0.0807 0.6024 0.041 Uiso 1 1 calc R . .
C4 C 0.5010(7) 0.1828(8) 0.6465(6) 0.028(2) Uani 1 1 d . . .
H4 H 0.5499 0.1819 0.6706 0.034 Uiso 1 1 calc R . .
C5 C 0.4285(7) 0.2424(8) 0.6509(7) 0.030(2) Uani 1 1 d . . .
H5 H 0.4276 0.2818 0.6800 0.036 Uiso 1 1 calc R . .
C6 C 0.3564(7) 0.2464(8) 0.6137(7) 0.031(2) Uani 1 1 d . . .
C7 C 0.2852(7) 0.3108(7) 0.6271(6) 0.027(2) Uani 1 1 d . . .
H7 H 0.2870 0.3333 0.6693 0.033 Uiso 1 1 calc R . .
C8 C 0.1555(7) 0.4031(7) 0.6134(6) 0.027(2) Uani 1 1 d . . .
C9 C 0.1316(8) 0.3958(9) 0.6952(8) 0.039(3) Uani 1 1 d . . .
H9 H 0.1563 0.3474 0.7378 0.047 Uiso 1 1 calc R . .
C10 C 0.0717(8) 0.4593(9) 0.7148(8) 0.042(3) Uani 1 1 d . . .
H10 H 0.0554 0.4548 0.7712 0.051 Uiso 1 1 calc R . .
C11 C 0.0343(8) 0.5307(9) 0.6522(8) 0.043(3) Uani 1 1 d . . .
H11 H -0.0056 0.5754 0.6659 0.052 Uiso 1 1 calc R . .
C12 C 0.0558(8) 0.5355(8) 0.5712(7) 0.035(3) Uani 1 1 d . . .
H12 H 0.0280 0.5817 0.5294 0.042 Uiso 1 1 calc R . .
C13 C 0.1194(8) 0.4721(8) 0.5493(7) 0.034(3) Uani 1 1 d . . .
C14 C 0.1500(8) 0.5524(8) 0.4060(8) 0.038(3) Uani 1 1 d . . .
H14 H 0.1378 0.6043 0.4213 0.045 Uiso 1 1 calc R . .
C15 C 0.1679(8) 0.5696(8) 0.3178(7) 0.038(3) Uani 1 1 d . . .
C16 C 0.1743(10) 0.6597(9) 0.2640(8) 0.052(4) Uani 1 1 d . . .
H16 H 0.1712 0.7062 0.2858 0.062 Uiso 1 1 calc R . .
C17 C 0.1853(11) 0.6813(11) 0.1788(9) 0.065(4) Uani 1 1 d . . .
H17 H 0.1899 0.7428 0.1422 0.078 Uiso 1 1 calc R . .
C18 C 0.1897(10) 0.6147(10) 0.1468(8) 0.057(4) Uani 1 1 d . . .
H18 H 0.1956 0.6305 0.0883 0.068 Uiso 1 1 calc R . .
C19 C 0.1856(9) 0.5240(9) 0.1993(7) 0.045(3) Uani 1 1 d . . .
H19 H 0.1909 0.4785 0.1761 0.054 Uiso 1 1 calc R . .
C20 C 0.1739(8) 0.4991(8) 0.2853(7) 0.035(3) Uani 1 1 d . . .
C21 C 0.2750(7) 0.2357(8) 0.3002(6) 0.030(3) Uani 1 1 d . . .
C22 C 0.3155(7) 0.3167(9) 0.2548(7) 0.036(3) Uani 1 1 d . . .
H22 H 0.3252 0.3532 0.2835 0.044 Uiso 1 1 calc R . .
C23 C 0.3417(8) 0.3454(10) 0.1690(7) 0.043(3) Uani 1 1 d . . .
H23 H 0.3704 0.4000 0.1400 0.052 Uiso 1 1 calc R . .
C24 C 0.3261(9) 0.2946(12) 0.1261(8) 0.055(4) Uani 1 1 d . . .
H24 H 0.3427 0.3147 0.0672 0.066 Uiso 1 1 calc R . .
C25 C 0.2867(8) 0.2152(10) 0.1686(8) 0.044(4) Uani 1 1 d . . .
H25 H 0.2749 0.1812 0.1384 0.052 Uiso 1 1 calc R . .
C26 C 0.2627(8) 0.1817(10) 0.2573(8) 0.043(3) Uani 1 1 d . . .
C27 C 0.2264(9) 0.0954(11) 0.2931(9) 0.050(4) Uani 1 1 d . . .
H27 H 0.2099 0.0741 0.2552 0.060 Uiso 1 1 calc R . .
C28 C 0.1757(8) -0.0420(10) 0.3928(9) 0.048(3) Uani 1 1 d . . .
C29 C 0.1164(10) -0.0537(11) 0.3496(11) 0.063(5) Uani 1 1 d . . .
H29 H 0.0993 -0.0047 0.3028 0.075 Uiso 1 1 calc R . .
C30 C 0.0819(10) -0.1386(12) 0.3760(13) 0.076(6) Uani 1 1 d . . .
H30 H 0.0415 -0.1468 0.3465 0.091 Uiso 1 1 calc R . .
C31 C 0.1059(9) -0.2099(12) 0.4437(12) 0.069(5) Uani 1 1 d . . .
H31 H 0.0819 -0.2668 0.4611 0.083 Uiso 1 1 calc R . .
C32 C 0.1649(8) -0.1987(9) 0.4863(10) 0.050(4) Uani 1 1 d . . .
H32 H 0.1814 -0.2477 0.5334 0.060 Uiso 1 1 calc R . .
C33 C 0.2009(7) -0.1140(9) 0.4597(9) 0.041(3) Uani 1 1 d . . .
C34 C 0.3101(8) -0.1609(9) 0.5432(8) 0.041(3) Uani 1 1 d . . .
H34 H 0.3111 -0.2172 0.5364 0.049 Uiso 1 1 calc R . .
C35 C 0.3676(8) -0.1568(7) 0.5953(7) 0.035(3) Uani 1 1 d . . .
C36 C 0.4381(8) -0.2216(8) 0.6125(8) 0.039(3) Uani 1 1 d . . .
H36 H 0.4469 -0.2674 0.5892 0.047 Uiso 1 1 calc R . .
C37 C 0.4951(8) -0.2213(9) 0.6620(8) 0.043(3) Uani 1 1 d . . .
H37 H 0.5446 -0.2636 0.6699 0.052 Uiso 1 1 calc R . .
C38 C 0.4785(8) -0.1584(8) 0.7000(8) 0.039(3) Uani 1 1 d . . .
H38 H 0.5157 -0.1594 0.7365 0.047 Uiso 1 1 calc R . .
C39 C 0.4097(8) -0.0947(8) 0.6864(7) 0.040(3) Uani 1 1 d . . .
H39 H 0.3995 -0.0532 0.7146 0.048 Uiso 1 1 calc R . .
C40 C 0.3537(7) -0.0890(7) 0.6319(6) 0.029(2) Uani 1 1 d . . .
C41 C 0.8401(7) 0.6055(8) 0.0349(7) 0.030(2) Uani 1 1 d . . .
C42 C 0.8141(8) 0.5404(8) 0.1144(7) 0.037(3) Uani 1 1 d . . .
H42 H 0.7853 0.5598 0.1585 0.044 Uiso 1 1 calc R . .
C43 C 0.8301(8) 0.4487(8) 0.1290(8) 0.041(3) Uani 1 1 d . . .
H43 H 0.8131 0.4060 0.1835 0.049 Uiso 1 1 calc R . .
C44 C 0.8711(8) 0.4171(8) 0.0650(7) 0.037(3) Uani 1 1 d . . .
H44 H 0.8802 0.3540 0.0751 0.045 Uiso 1 1 calc R . .
C45 C 0.8975(7) 0.4801(7) -0.0121(7) 0.029(2) Uani 1 1 d . . .
H45 H 0.9261 0.4595 -0.0555 0.035 Uiso 1 1 calc R . .
C46 C 0.8842(7) 0.5733(8) -0.0298(7) 0.029(2) Uani 1 1 d . . .
C47 C 0.9208(7) 0.6332(8) -0.1122(6) 0.028(2) Uani 1 1 d . . .
H47 H 0.9331 0.6087 -0.1550 0.034 Uiso 1 1 calc R . .
C48 C 0.9714(7) 0.7652(7) -0.2198(6) 0.025(2) Uani 1 1 d . . .
C49 C 0.9451(7) 0.7558(8) -0.2861(6) 0.032(3) Uani 1 1 d . . .
H49 H 0.9058 0.7118 -0.2770 0.038 Uiso 1 1 calc R . .
C50 C 0.9780(8) 0.8131(9) -0.3673(7) 0.038(3) Uani 1 1 d . . .
H50 H 0.9610 0.8068 -0.4134 0.046 Uiso 1 1 calc R . .
C51 C 1.0343(8) 0.8783(9) -0.3819(7) 0.042(3) Uani 1 1 d . . .
H51 H 1.0535 0.9186 -0.4370 0.051 Uiso 1 1 calc R . .
C52 C 1.0621(8) 0.8832(8) -0.3142(7) 0.036(3) Uani 1 1 d . . .
H52 H 1.1034 0.9253 -0.3233 0.043 Uiso 1 1 calc R . .
C53 C 1.0308(7) 0.8281(7) -0.2334(6) 0.027(2) Uani 1 1 d . . .
C54 C 1.1314(7) 0.8527(8) -0.1615(7) 0.037(3) Uani 1 1 d . . .
H54 H 1.1751 0.8545 -0.2082 0.045 Uiso 1 1 calc R . .
C55 C 1.1549(7) 0.8698(8) -0.0946(7) 0.034(3) Uani 1 1 d . . .
C56 C 1.2446(8) 0.8639(8) -0.0898(8) 0.042(3) Uani 1 1 d . . .
H56 H 1.2865 0.8444 -0.1281 0.051 Uiso 1 1 calc R . .
C57 C 1.2728(8) 0.8858(9) -0.0305(8) 0.042(3) Uani 1 1 d . . .
H57 H 1.3326 0.8766 -0.0250 0.051 Uiso 1 1 calc R . .
C58 C 1.2125(8) 0.9211(8) 0.0200(7) 0.036(3) Uani 1 1 d . . .
H58 H 1.2319 0.9408 0.0576 0.043 Uiso 1 1 calc R . .
C59 C 1.1253(7) 0.9288(8) 0.0176(7) 0.031(2) Uani 1 1 d . . .
H59 H 1.0854 0.9532 0.0537 0.037 Uiso 1 1 calc R . .
C60 C 1.0940(8) 0.9011(7) -0.0372(7) 0.031(3) Uani 1 1 d . . .
C61 C 0.5762(7) 0.5945(7) 0.1339(7) 0.029(2) Uani 1 1 d . . .
C62 C 0.5917(9) 0.5032(9) 0.1401(8) 0.042(3) Uani 1 1 d . . .
H62 H 0.6371 0.4867 0.1024 0.050 Uiso 1 1 calc R . .
C63 C 0.5408(9) 0.4378(9) 0.2009(8) 0.048(3) Uani 1 1 d . . .
H63 H 0.5515 0.3765 0.2045 0.057 Uiso 1 1 calc R . .
C64 C 0.4737(10) 0.4606(9) 0.2572(10) 0.056(4) Uani 1 1 d . . .
H64 H 0.4407 0.4148 0.3003 0.067 Uiso 1 1 calc R . .
C65 C 0.4562(9) 0.5502(9) 0.2495(8) 0.049(3) Uani 1 1 d . . .
H65 H 0.4081 0.5662 0.2853 0.059 Uiso 1 1 calc R . .
C66 C 0.5083(7) 0.6192(8) 0.1894(7) 0.032(3) Uani 1 1 d . . .
C67 C 0.4850(7) 0.7111(8) 0.1844(7) 0.034(3) Uani 1 1 d . . .
H67 H 0.4293 0.7236 0.2129 0.040 Uiso 1 1 calc R . .
C68 C 0.4993(7) 0.8664(8) 0.1427(6) 0.029(2) Uani 1 1 d . . .
C69 C 0.4119(7) 0.8962(9) 0.1406(7) 0.038(3) Uani 1 1 d . . .
H69 H 0.3724 0.8584 0.1375 0.046 Uiso 1 1 calc R . .
C70 C 0.3827(7) 0.9810(9) 0.1430(7) 0.039(3) Uani 1 1 d . . .
H70 H 0.3227 1.0008 0.1438 0.046 Uiso 1 1 calc R . .
C71 C 0.4413(8) 1.0370(8) 0.1443(8) 0.040(3) Uani 1 1 d . . .
H71 H 0.4212 1.0960 0.1442 0.047 Uiso 1 1 calc R . .
C72 C 0.5289(8) 1.0084(8) 0.1457(7) 0.033(3) Uani 1 1 d . . .
H72 H 0.5682 1.0469 0.1478 0.040 Uiso 1 1 calc R . .
C73 C 0.5585(7) 0.9226(7) 0.1438(6) 0.029(2) Uani 1 1 d . . .
C74 C 0.6926(7) 0.9118(7) 0.1846(6) 0.027(2) Uani 1 1 d . . .
H74 H 0.6631 0.9510 0.2123 0.033 Uiso 1 1 calc R . .
C75 C 0.7825(6) 0.8865(7) 0.1924(6) 0.024(2) Uani 1 1 d . . .
C76 C 0.8101(8) 0.9049(8) 0.2557(7) 0.035(3) Uani 1 1 d . . .
H76 H 0.7697 0.9342 0.2875 0.042 Uiso 1 1 calc R . .
C77 C 0.8939(8) 0.8814(12) 0.2725(8) 0.053(4) Uani 1 1 d . . .
H77 H 0.9111 0.8928 0.3160 0.064 Uiso 1 1 calc R . .
C78 C 0.9523(8) 0.8409(12) 0.2244(9) 0.058(5) Uani 1 1 d . . .
H78 H 1.0102 0.8244 0.2358 0.070 Uiso 1 1 calc R . .
C79 C 0.9305(8) 0.8234(9) 0.1609(7) 0.037(3) Uani 1 1 d . . .
H79 H 0.9727 0.7955 0.1292 0.045 Uiso 1 1 calc R . .
C80 C 0.8468(7) 0.8464(8) 0.1432(6) 0.028(2) Uani 1 1 d . . .
C81 C 0.6266(17) 0.4636(16) 0.5177(16) 0.118(9) Uani 1 1 d . . .
H81A H 0.5686 0.4716 0.5502 0.141 Uiso 1 1 calc R . .
H81B H 0.6630 0.5103 0.5156 0.141 Uiso 1 1 calc R . .

loop_
_atom_site_aniso_label
_atom_site_aniso_U_11
_atom_site_aniso_U_22
_atom_site_aniso_U_33
_atom_site_aniso_U_23
_atom_site_aniso_U_13
_atom_site_aniso_U_12
U1 0.0282(2) 0.0230(2) 0.02132(19) -0.00611(16) -0.00871(16) 0.00384(16)
U2 0.0275(2) 0.0255(2) 0.0271(2) -0.01133(17) -0.00740(16) 0.00352(16)
U3 0.0271(2) 0.0229(2) 0.0251(2) -0.00895(16) -0.00523(16) 0.00230(16)
U4 0.0272(2) 0.0243(2) 0.01979(18) -0.00665(16) -0.00649(15) 0.00257(16)
Cl1 0.155(6) 0.118(6) 0.129(6) -0.041(5) -0.034(5) -0.020(5)
Cl2 0.111(4) 0.085(4) 0.141(5) -0.055(4) -0.018(4) -0.002(3)
O1 0.027(4) 0.036(4) 0.024(4) -0.009(3) -0.009(3) 0.006(3)
O2 0.027(4) 0.031(4) 0.035(4) -0.013(4) -0.008(3) 0.008(3)
O3 0.029(4) 0.025(4) 0.017(3) -0.005(3) -0.008(3) 0.007(3)
O4 0.045(5) 0.029(4) 0.023(4) -0.006(3) -0.010(3) 0.001(4)
O5 0.041(5) 0.032(4) 0.025(4) -0.015(3) -0.013(3) 0.002(4)
O6 0.045(5) 0.026(4) 0.038(4) -0.018(4) -0.017(4) 0.003(4)
O7 0.038(4) 0.029(4) 0.021(4) -0.017(3) -0.007(3) 0.009(3)
O8 0.037(4) 0.029(4) 0.028(4) -0.007(3) -0.007(3) 0.010(3)
O9 0.021(4) 0.028(4) 0.036(4) -0.012(3) -0.005(3) 0.001(3)
O10 0.024(4) 0.030(4) 0.030(4) -0.012(3) -0.002(3) -0.002(3)
O11 0.031(4) 0.024(4) 0.040(4) -0.015(3) -0.009(3) 0.005(3)
O12 0.031(4) 0.019(4) 0.022(3) -0.012(3) 0.002(3) 0.001(3)
O13 0.026(4) 0.028(4) 0.019(3) -0.008(3) -0.005(3) 0.005(3)
O14 0.025(4) 0.029(4) 0.022(4) -0.010(3) -0.001(3) 0.005(3)
O15 0.046(5) 0.025(4) 0.026(4) -0.007(3) -0.008(4) 0.003(4)
O16 0.022(4) 0.030(4) 0.024(4) -0.010(3) 0.000(3) -0.002(3)
N1 0.030(5) 0.025(5) 0.032(5) -0.012(4) -0.009(4) 0.007(4)
N2 0.040(5) 0.025(5) 0.029(5) -0.010(4) -0.014(4) 0.004(4)
N3 0.038(6) 0.038(6) 0.045(6) -0.021(5) -0.011(5) 0.007(5)
N4 0.035(5) 0.034(6) 0.043(6) -0.020(5) 0.001(5) -0.002(4)
N5 0.027(4) 0.027(5) 0.023(4) -0.016(4) -0.005(4) 0.002(4)
N6 0.026(5) 0.031(5) 0.031(5) -0.013(4) -0.001(4) -0.004(4)
N7 0.031(5) 0.027(5) 0.016(4) -0.003(4) -0.003(4) 0.003(4)
N8 0.028(5) 0.023(5) 0.026(5) -0.010(4) -0.009(4) 0.006(4)
C1 0.038(6) 0.027(6) 0.012(4) -0.002(4) 0.001(4) 0.006(5)
C2 0.031(6) 0.024(6) 0.027(5) -0.007(4) -0.010(5) -0.001(5)
C3 0.035(6) 0.033(7) 0.035(6) -0.012(5) -0.013(5) 0.003(5)
C4 0.022(5) 0.037(6) 0.027(5) -0.014(5) -0.005(4) 0.001(5)
C5 0.035(6) 0.027(6) 0.027(6) -0.009(5) -0.007(5) 0.000(5)
C6 0.030(6) 0.032(6) 0.030(6) -0.010(5) -0.011(5) 0.002(5)
C7 0.031(6) 0.025(6) 0.025(5) -0.009(4) -0.003(4) 0.002(5)
C8 0.030(6) 0.028(6) 0.019(5) -0.009(4) 0.001(4) 0.004(5)
C9 0.034(6) 0.048(8) 0.037(7) -0.020(6) -0.010(5) 0.013(6)
C10 0.042(7) 0.055(8) 0.035(7) -0.027(6) -0.008(6) 0.012(6)
C11 0.039(7) 0.053(8) 0.044(7) -0.029(7) -0.005(6) 0.005(6)
C12 0.036(6) 0.025(6) 0.040(7) -0.005(5) -0.019(5) 0.005(5)
C13 0.046(7) 0.024(6) 0.033(6) -0.014(5) -0.013(5) 0.008(5)
C14 0.042(7) 0.021(6) 0.043(7) -0.005(5) -0.011(6) 0.006(5)
C15 0.054(8) 0.022(6) 0.029(6) 0.001(5) -0.014(5) 0.004(5)
C16 0.078(10) 0.027(7) 0.039(7) -0.004(6) -0.005(7) -0.002(7)
C17 0.088(12) 0.051(10) 0.043(8) -0.005(7) -0.013(8) 0.000(9)
C18 0.082(11) 0.049(9) 0.025(6) 0.004(6) -0.013(7) -0.001(8)
C19 0.051(8) 0.041(8) 0.029(6) 0.000(5) -0.011(6) 0.004(6)
C20 0.043(7) 0.029(6) 0.024(5) -0.003(5) -0.008(5) 0.010(5)
C21 0.039(6) 0.040(7) 0.020(5) -0.023(5) -0.013(5) 0.017(5)
C22 0.029(6) 0.054(8) 0.022(5) -0.010(5) -0.008(5) 0.004(6)
C23 0.038(7) 0.056(9) 0.031(6) -0.012(6) -0.017(5) 0.016(6)
C24 0.045(8) 0.095(13) 0.022(6) -0.026(7) -0.010(6) 0.021(8)
C25 0.044(7) 0.064(9) 0.034(7) -0.037(7) -0.018(6) 0.032(7)
C26 0.033(6) 0.061(9) 0.035(7) -0.026(6) -0.010(5) 0.029(6)
C27 0.051(8) 0.069(10) 0.050(8) -0.047(8) -0.025(7) 0.030(7)
C28 0.039(7) 0.054(9) 0.070(9) -0.047(8) -0.013(7) 0.009(6)
C29 0.064(10) 0.065(11) 0.090(12) -0.057(10) -0.042(9) 0.025(8)
C30 0.047(9) 0.075(12) 0.152(18) -0.088(13) -0.036(11) 0.017(8)
C31 0.036(8) 0.063(11) 0.136(16) -0.063(12) -0.035(9) 0.012(7)
C32 0.036(7) 0.038(8) 0.092(11) -0.044(8) -0.006(7) 0.001(6)
C33 0.022(6) 0.051(8) 0.061(8) -0.038(7) -0.004(6) 0.009(5)
C34 0.038(7) 0.032(7) 0.047(7) -0.016(6) 0.003(6) 0.004(5)
C35 0.041(7) 0.016(5) 0.036(6) -0.002(5) -0.004(5) 0.005(5)
C36 0.041(7) 0.025(6) 0.046(7) -0.013(5) 0.003(6) -0.006(5)
C37 0.037(7) 0.033(7) 0.048(8) -0.003(6) -0.007(6) 0.004(5)
C38 0.042(7) 0.030(7) 0.041(7) -0.006(5) -0.014(6) 0.000(5)
C39 0.047(7) 0.032(7) 0.025(6) 0.003(5) -0.004(5) 0.003(6)
C40 0.035(6) 0.027(6) 0.022(5) -0.009(4) 0.005(5) -0.003(5)
C41 0.028(6) 0.030(6) 0.034(6) -0.010(5) -0.013(5) 0.003(5)
C42 0.044(7) 0.027(6) 0.036(6) -0.008(5) -0.011(5) 0.004(5)
C43 0.038(7) 0.031(7) 0.044(7) -0.001(6) -0.014(6) 0.003(5)
C44 0.043(7) 0.021(6) 0.042(7) -0.007(5) -0.009(6) 0.011(5)
C45 0.028(6) 0.026(6) 0.035(6) -0.015(5) -0.006(5) 0.003(5)
C46 0.026(5) 0.035(6) 0.030(6) -0.017(5) -0.006(5) 0.000(5)
C47 0.033(6) 0.034(6) 0.025(5) -0.021(5) -0.006(5) 0.007(5)
C48 0.025(5) 0.029(6) 0.023(5) -0.013(4) -0.007(4) 0.009(4)
C49 0.029(6) 0.039(7) 0.026(5) -0.017(5) -0.006(5) 0.016(5)
C50 0.041(7) 0.042(7) 0.027(6) -0.012(5) -0.004(5) 0.001(6)
C51 0.048(8) 0.035(7) 0.029(6) -0.005(5) 0.006(6) 0.007(6)
C52 0.039(7) 0.037(7) 0.031(6) -0.018(5) 0.004(5) 0.001(5)
C53 0.035(6) 0.023(6) 0.023(5) -0.012(4) -0.002(5) 0.005(5)
C54 0.029(6) 0.040(7) 0.032(6) -0.008(5) 0.003(5) 0.001(5)
C55 0.031(6) 0.026(6) 0.043(7) -0.006(5) -0.016(5) -0.001(5)
C56 0.030(6) 0.031(7) 0.048(7) 0.004(6) -0.004(5) 0.001(5)
C57 0.033(7) 0.053(8) 0.038(7) -0.013(6) -0.010(6) -0.001(6)
C58 0.050(7) 0.026(6) 0.038(6) -0.011(5) -0.021(6) -0.004(5)
C59 0.035(6) 0.030(6) 0.029(6) -0.014(5) -0.008(5) 0.004(5)
C60 0.040(7) 0.016(5) 0.039(6) -0.011(5) -0.009(5) 0.003(5)
C61 0.032(6) 0.025(6) 0.027(5) -0.007(5) -0.003(5) -0.003(5)
C62 0.051(8) 0.038(7) 0.037(7) -0.016(6) 0.001(6) -0.006(6)
C63 0.053(8) 0.031(7) 0.055(8) -0.019(6) 0.019(7) -0.018(6)
C64 0.067(10) 0.026(7) 0.067(10) -0.014(7) 0.009(8) -0.018(7)
C65 0.047(8) 0.046(8) 0.044(8) -0.013(7) 0.004(6) -0.002(6)
C66 0.030(6) 0.035(7) 0.032(6) -0.012(5) -0.006(5) -0.005(5)
C67 0.026(6) 0.043(7) 0.036(6) -0.016(6) -0.014(5) 0.002(5)
C68 0.031(6) 0.033(6) 0.018(5) -0.005(5) -0.007(4) 0.006(5)
C69 0.028(6) 0.041(7) 0.043(7) -0.010(6) -0.012(5) 0.000(5)
C70 0.025(6) 0.055(8) 0.034(6) -0.022(6) -0.002(5) 0.015(6)
C71 0.044(7) 0.017(6) 0.045(7) 0.000(5) -0.012(6) 0.010(5)
C72 0.036(6) 0.027(6) 0.031(6) -0.005(5) -0.007(5) 0.001(5)
C73 0.028(6) 0.027(6) 0.025(5) -0.006(5) -0.002(4) 0.003(5)
C74 0.031(6) 0.027(6) 0.022(5) -0.012(4) 0.003(4) 0.002(5)
C75 0.020(5) 0.028(6) 0.032(6) -0.021(5) -0.004(4) -0.003(4)
C76 0.034(6) 0.039(7) 0.039(7) -0.024(6) -0.005(5) -0.004(5)
C77 0.031(7) 0.107(13) 0.045(8) -0.049(8) -0.011(6) -0.007(7)
C78 0.030(7) 0.116(14) 0.062(9) -0.076(10) -0.020(6) 0.028(8)
C79 0.036(6) 0.056(8) 0.028(6) -0.028(6) -0.008(5) 0.012(6)
C80 0.036(6) 0.031(6) 0.024(5) -0.013(5) -0.011(5) -0.002(5)
C81 0.13(2) 0.100(18) 0.15(2) -0.056(17) -0.068(18) 0.028(15)

loop_
_atom_type_symbol
_atom_type_description
_atom_type_scat_dispersion_real
_atom_type_scat_dispersion_imag
_atom_type_scat_source
C C 0.0033 0.0016 'International Tables Vol C Tables 4.2.6.8 and 6.1.1.4'
H H 0.0000 0.0000 'International Tables Vol C Tables 4.2.6.8 and 6.1.1.4'
Cl Cl 0.1484 0.1585 'International Tables Vol C Tables 4.2.6.8 and 6.1.1.4'
N N 0.0061 0.0033 'International Tables Vol C Tables 4.2.6.8 and 6.1.1.4'
O O 0.0106 0.0060 'International Tables Vol C Tables 4.2.6.8 and 6.1.1.4'
U U -9.6767 9.6646 'International Tables Vol C Tables 4.2.6.8 and 6.1.1.4'

loop_
_geom_angle_atom_site_label_1
_geom_angle_atom_site_label_2
_geom_angle_atom_site_label_3
_geom_angle
_geom_angle_site_symmetry_1
_geom_angle_site_symmetry_3
_geom_angle_publ_flag
O2 U1 O1 175.1(3) . . ?
O2 U1 O4 92.1(3) . . ?
O1 U1 O4 90.1(3) . . ?
O2 U1 O3 93.6(3) . . ?
O1 U1 O3 86.4(3) . . ?
O4 U1 O3 152.0(3) . . ?
O2 U1 O7 89.2(3) . . ?
O1 U1 O7 95.5(3) . . ?
O4 U1 O7 83.0(3) . . ?
O3 U1 O7 69.6(2) . . ?
O2 U1 N1 89.6(3) . . ?
O1 U1 N1 85.7(3) . . ?
O4 U1 N1 134.7(3) . . ?
O3 U1 N1 72.8(3) . . ?
O7 U1 N1 142.3(3) . . ?
O2 U1 N2 89.1(3) . . ?
O1 U1 N2 87.5(3) . . ?
O4 U1 N2 70.9(3) . . ?
O3 U1 N2 136.6(3) . . ?
O7 U1 N2 153.8(3) . . ?
N1 U1 N2 63.9(3) . . ?
O2 U1 U2 77.2(2) . . ?
O1 U1 U2 105.6(2) . . ?
O4 U1 U2 117.7(2) . . ?
O3 U1 U2 38.11(17) . . ?
O7 U1 U2 36.56(17) . . ?
N1 U1 U2 106.9(2) . . ?
N2 U1 U2 163.8(2) . . ?
O6 U2 O5 175.7(3) . . ?
O6 U2 O8 89.9(3) . . ?
O5 U2 O8 91.8(3) . . ?
O6 U2 O7 91.9(3) . . ?
O5 U2 O7 88.5(3) . . ?
O8 U2 O7 152.4(3) . . ?
O6 U2 O3 90.4(3) . . ?
O5 U2 O3 93.7(3) . . ?
O8 U2 O3 83.1(3) . . ?
O7 U2 O3 69.4(2) . . ?
O6 U2 N4 93.3(3) . . ?
O5 U2 N4 83.5(3) . . ?
O8 U2 N4 70.9(3) . . ?
O7 U2 N4 136.3(3) . . ?
O3 U2 N4 153.7(3) . . ?
O6 U2 N3 88.3(3) . . ?
O5 U2 N3 87.7(3) . . ?
O8 U2 N3 134.5(3) . . ?
O7 U2 N3 73.0(3) . . ?
O3 U2 N3 142.3(3) . . ?
N4 U2 N3 63.8(3) . . ?
O6 U2 U1 77.0(2) . . ?
O5 U2 U1 105.7(3) . . ?
O8 U2 U1 116.7(2) . . ?
O7 U2 U1 37.74(15) . . ?
O3 U2 U1 36.67(15) . . ?
N4 U2 U1 167.2(2) . . ?
N3 U2 U1 107.1(2) . . ?
O10 U3 O9 175.8(3) . . ?
O10 U3 O11 93.5(3) . . ?
O9 U3 O11 87.9(3) . . ?
O10 U3 O12 94.6(3) . . ?
O9 U3 O12 85.7(3) . . ?
O11 U3 O12 156.2(2) . . ?
O10 U3 O16 86.8(3) . . ?
O9 U3 O16 97.1(3) . . ?
O11 U3 O16 89.0(3) . . ?
O12 U3 O16 69.2(2) . . ?
O10 U3 N6 88.9(3) . . ?
O9 U3 N6 87.9(3) . . ?
O11 U3 N6 70.1(3) . . ?
O12 U3 N6 132.3(3) . . ?
O16 U3 N6 158.4(3) . . ?
O10 U3 N5 86.8(3) . . ?
O9 U3 N5 89.3(3) . . ?
O11 U3 N5 132.2(3) . . ?
O12 U3 N5 70.6(3) . . ?
O16 U3 N5 138.6(3) . . ?
N6 U3 N5 62.1(3) . . ?
O10 U3 U4 77.1(2) . . ?
O9 U3 U4 105.3(2) . . ?
O11 U3 U4 124.34(19) . . ?
O12 U3 U4 37.30(15) . . ?
O16 U3 U4 36.54(17) . . ?
N6 U3 U4 160.0(2) . . ?
N5 U3 U4 102.3(2) . . ?
O14 U4 O13 176.2(3) . . ?
O14 U4 O15 92.3(3) . . ?
O13 U4 O15 89.5(3) . . ?
O14 U4 O16 91.4(3) . . ?
O13 U4 O16 88.5(3) . . ?
O15 U4 O16 152.1(3) . . ?
O14 U4 O12 87.7(3) . . ?
O13 U4 O12 95.8(3) . . ?
O15 U4 O12 82.4(3) . . ?
O16 U4 O12 70.2(2) . . ?
O14 U4 N8 88.8(3) . . ?
O13 U4 N8 87.6(3) . . ?
O15 U4 N8 134.5(3) . . ?
O16 U4 N8 73.1(3) . . ?
O12 U4 N8 143.0(3) . . ?
O14 U4 N7 90.4(3) . . ?
O13 U4 N7 87.1(3) . . ?
O15 U4 N7 70.5(3) . . ?
O16 U4 N7 137.1(3) . . ?
O12 U4 N7 152.7(3) . . ?
N8 U4 N7 64.0(3) . . ?
O14 U4 U3 75.4(2) . . ?
O13 U4 U3 106.7(2) . . ?
O15 U4 U3 116.7(2) . . ?
O16 U4 U3 38.49(16) . . ?
O12 U4 U3 36.43(17) . . ?
N8 U4 U3 107.5(2) . . ?
N7 U4 U3 163.96(19) . . ?
C1 O3 U1 124.2(6) . . ?
C1 O3 U2 125.3(6) . . ?
U1 O3 U2 105.2(3) . . ?
C20 O4 U1 136.3(7) . . ?
C21 O7 U2 126.9(6) . . ?
C21 O7 U1 124.6(7) . . ?
U2 O7 U1 105.7(2) . . ?
C40 O8 U2 127.1(6) . . ?
C60 O11 U3 130.4(6) . . ?
C41 O12 U3 123.8(6) . . ?
C41 O12 U4 125.9(6) . . ?
U3 O12 U4 106.3(2) . . ?
C61 O15 U4 130.2(7) . . ?
C80 O16 U4 125.3(6) . . ?
C80 O16 U3 125.2(6) . . ?
U4 O16 U3 105.0(3) . . ?
C7 N1 C8 117.0(9) . . ?
C7 N1 U1 124.3(7) . . ?
C8 N1 U1 117.6(6) . . ?
C14 N2 C13 118.2(10) . . ?
C14 N2 U1 125.7(8) . . ?
C13 N2 U1 115.7(7) . . ?
C27 N3 C28 118.4(12) . . ?
C27 N3 U2 126.0(9) . . ?
C28 N3 U2 115.3(8) . . ?
C34 N4 C33 119.5(11) . . ?
C34 N4 U2 123.4(9) . . ?
C33 N4 U2 116.7(8) . . ?
C47 N5 C48 117.8(8) . . ?
C47 N5 U3 127.4(7) . . ?
C48 N5 U3 114.8(6) . . ?
C54 N6 C53 120.0(9) . . ?
C54 N6 U3 125.5(7) . . ?
C53 N6 U3 114.5(7) . . ?
C67 N7 C68 118.2(9) . . ?
C67 N7 U4 124.5(7) . . ?
C68 N7 U4 116.4(7) . . ?
C74 N8 C73 118.9(9) . . ?
C74 N8 U4 124.2(7) . . ?
C73 N8 U4 116.0(7) . . ?
O3 C1 C2 120.6(10) . . ?
O3 C1 C6 120.3(9) . . ?
C2 C1 C6 119.0(10) . . ?
C1 C2 C3 120.8(11) . . ?
C1 C2 H2 119.6 . . ?
C3 C2 H2 119.6 . . ?
C2 C3 C4 121.4(10) . . ?
C2 C3 H3 119.3 . . ?
C4 C3 H3 119.3 . . ?
C5 C4 C3 117.7(10) . . ?
C5 C4 H4 121.2 . . ?
C3 C4 H4 121.2 . . ?
C4 C5 C6 122.1(11) . . ?
C4 C5 H5 119.0 . . ?
C6 C5 H5 119.0 . . ?
C5 C6 C1 119.1(10) . . ?
C5 C6 C7 114.4(10) . . ?
C1 C6 C7 126.5(10) . . ?
N1 C7 C6 127.1(10) . . ?
N1 C7 H7 116.5 . . ?
C6 C7 H7 116.5 . . ?
C9 C8 C13 121.9(10) . . ?
C9 C8 N1 122.9(10) . . ?
C13 C8 N1 115.2(9) . . ?
C8 C9 C10 119.5(11) . . ?
C8 C9 H9 120.3 . . ?
C10 C9 H9 120.3 . . ?
C9 C10 C11 120.7(11) . . ?
C9 C10 H10 119.7 . . ?
C11 C10 H10 119.7 . . ?
C12 C11 C10 119.6(11) . . ?
C12 C11 H11 120.2 . . ?
C10 C11 H11 120.2 . . ?
C11 C12 C13 120.6(10) . . ?
C11 C12 H12 119.7 . . ?
C13 C12 H12 119.7 . . ?
C8 C13 C12 117.7(10) . . ?
C8 C13 N2 117.8(9) . . ?
C12 C13 N2 124.5(10) . . ?
N2 C14 C15 127.3(11) . . ?
N2 C14 H14 116.4 . . ?
C15 C14 H14 116.4 . . ?
C16 C15 C20 120.3(11) . . ?
C16 C15 C14 117.0(11) . . ?
C20 C15 C14 122.6(10) . . ?
C15 C16 C17 119.8(14) . . ?
C15 C16 H16 120.1 . . ?
C17 C16 H16 120.1 . . ?
C18 C17 C16 120.5(14) . . ?
C18 C17 H17 119.7 . . ?
C16 C17 H17 119.7 . . ?
C17 C18 C19 120.5(13) . . ?
C17 C18 H18 119.7 . . ?
C19 C18 H18 119.7 . . ?
C20 C19 C18 121.0(13) . . ?
C20 C19 H19 119.5 . . ?
C18 C19 H19 119.5 . . ?
O4 C20 C19 121.4(11) . . ?
O4 C20 C15 120.8(10) . . ?
C19 C20 C15 117.8(11) . . ?
O7 C21 C26 121.8(12) . . ?
O7 C21 C22 119.7(9) . . ?
C26 C21 C22 118.4(10) . . ?
C21 C22 C23 121.8(12) . . ?
C21 C22 H22 119.1 . . ?
C23 C22 H22 119.1 . . ?
C24 C23 C22 119.9(14) . . ?
C24 C23 H23 120.0 . . ?
C22 C23 H23 120.0 . . ?
C25 C24 C23 119.6(12) . . ?
C25 C24 H24 120.2 . . ?
C23 C24 H24 120.2 . . ?
C24 C25 C26 121.7(12) . . ?
C24 C25 H25 119.1 . . ?
C26 C25 H25 119.1 . . ?
C21 C26 C25 118.3(14) . . ?
C21 C26 C27 126.5(11) . . ?
C25 C26 C27 115.2(12) . . ?
N3 C27 C26 128.1(12) . . ?
N3 C27 H27 116.0 . . ?
C26 C27 H27 116.0 . . ?
C33 C28 C29 119.6(14) . . ?
C33 C28 N3 117.3(12) . . ?
C29 C28 N3 123.1(14) . . ?
C28 C29 C30 119.4(16) . . ?
C28 C29 H29 120.3 . . ?
C30 C29 H29 120.3 . . ?
C31 C30 C29 120.8(15) . . ?
C31 C30 H30 119.6 . . ?
C29 C30 H30 119.6 . . ?
C32 C31 C30 119.8(16) . . ?
C32 C31 H31 120.1 . . ?
C30 C31 H31 120.1 . . ?
C31 C32 C33 119.8(15) . . ?
C31 C32 H32 120.1 . . ?
C33 C32 H32 120.1 . . ?
C28 C33 N4 117.0(12) . . ?
C28 C33 C32 120.5(13) . . ?
N4 C33 C32 122.3(13) . . ?
N4 C34 C35 126.9(12) . . ?
N4 C34 H34 116.5 . . ?
C35 C34 H34 116.5 . . ?
C36 C35 C40 118.6(12) . . ?
C36 C35 C34 119.7(11) . . ?
C40 C35 C34 121.7(10) . . ?
C37 C36 C35 122.4(12) . . ?
C37 C36 H36 118.8 . . ?
C35 C36 H36 118.8 . . ?
C38 C37 C36 118.4(11) . . ?
C38 C37 H37 120.8 . . ?
C36 C37 H37 120.8 . . ?
C39 C38 C37 121.5(12) . . ?
C39 C38 H38 119.2 . . ?
C37 C38 H38 119.2 . . ?
C38 C39 C40 121.6(12) . . ?
C38 C39 H39 119.2 . . ?
C40 C39 H39 119.2 . . ?
O8 C40 C39 121.3(10) . . ?
O8 C40 C35 121.3(10) . . ?
C39 C40 C35 117.3(10) . . ?
O12 C41 C42 121.3(10) . . ?
O12 C41 C46 120.9(10) . . ?
C42 C41 C46 117.7(10) . . ?
C43 C42 C41 120.7(11) . . ?
C43 C42 H42 119.6 . . ?
C41 C42 H42 119.6 . . ?
C42 C43 C44 121.5(11) . . ?
C42 C43 H43 119.3 . . ?
C44 C43 H43 119.3 . . ?
C45 C44 C43 118.0(11) . . ?
C45 C44 H44 121.0 . . ?
C43 C44 H44 121.0 . . ?
C44 C45 C46 122.8(10) . . ?
C44 C45 H45 118.6 . . ?
C46 C45 H45 118.6 . . ?
C45 C46 C41 119.3(10) . . ?
C45 C46 C47 117.6(10) . . ?
C41 C46 C47 123.1(10) . . ?
N5 C47 C46 126.8(9) . . ?
N5 C47 H47 116.6 . . ?
C46 C47 H47 116.6 . . ?
C49 C48 C53 120.7(10) . . ?
C49 C48 N5 124.7(10) . . ?
C53 C48 N5 114.6(9) . . ?
C48 C49 C50 118.3(12) . . ?
C48 C49 H49 120.8 . . ?
C50 C49 H49 120.8 . . ?
C51 C50 C49 121.9(12) . . ?
C51 C50 H50 119.1 . . ?
C49 C50 H50 119.1 . . ?
C50 C51 C52 118.2(11) . . ?
C50 C51 H51 120.9 . . ?
C52 C51 H51 120.9 . . ?
C53 C52 C51 121.4(12) . . ?
C53 C52 H52 119.3 . . ?
C51 C52 H52 119.3 . . ?
C48 C53 C52 119.5(10) . . ?
C48 C53 N6 116.3(9) . . ?
C52 C53 N6 124.1(11) . . ?
N6 C54 C55 123.2(10) . . ?
N6 C54 H54 118.4 . . ?
C55 C54 H54 118.4 . . ?
C56 C55 C60 117.5(11) . . ?
C56 C55 C54 118.3(11) . . ?
C60 C55 C54 123.9(10) . . ?
C57 C56 C55 121.7(12) . . ?
C57 C56 H56 119.2 . . ?
C55 C56 H56 119.2 . . ?
C58 C57 C56 118.7(12) . . ?
C58 C57 H57 120.6 . . ?
C56 C57 H57 120.6 . . ?
C59 C58 C57 121.8(11) . . ?
C59 C58 H58 119.1 . . ?
C57 C58 H58 119.1 . . ?
C58 C59 C60 120.9(11) . . ?
C58 C59 H59 119.6 . . ?
C60 C59 H59 119.6 . . ?
O11 C60 C59 121.7(10) . . ?
O11 C60 C55 119.1(10) . . ?
C59 C60 C55 119.1(11) . . ?
O15 C61 C66 120.4(10) . . ?
O15 C61 C62 119.6(10) . . ?
C66 C61 C62 120.0(11) . . ?
C63 C62 C61 120.1(12) . . ?
C63 C62 H62 120.0 . . ?
C61 C62 H62 120.0 . . ?
C62 C63 C64 121.0(12) . . ?
C62 C63 H63 119.5 . . ?
C64 C63 H63 119.5 . . ?
C65 C64 C63 119.2(13) . . ?
C65 C64 H64 120.4 . . ?
C63 C64 H64 120.4 . . ?
C64 C65 C66 121.5(12) . . ?
C64 C65 H65 119.2 . . ?
C66 C65 H65 119.2 . . ?
C61 C66 C65 118.1(11) . . ?
C61 C66 C67 123.5(11) . . ?
C65 C66 C67 118.2(11) . . ?
N7 C67 C66 125.4(11) . . ?
N7 C67 H67 117.3 . . ?
C66 C67 H67 117.3 . . ?
C69 C68 C73 120.7(11) . . ?
C69 C68 N7 123.2(11) . . ?
C73 C68 N7 116.1(9) . . ?
C68 C69 C70 119.7(12) . . ?
C68 C69 H69 120.1 . . ?
C70 C69 H69 120.1 . . ?
C71 C70 C69 119.8(10) . . ?
C71 C70 H70 120.1 . . ?
C69 C70 H70 120.1 . . ?
C70 C71 C72 121.0(11) . . ?
C70 C71 H71 119.5 . . ?
C72 C71 H71 119.5 . . ?
C73 C72 C71 119.4(11) . . ?
C73 C72 H72 120.3 . . ?
C71 C72 H72 120.3 . . ?
C72 C73 C68 119.3(10) . . ?
C72 C73 N8 122.9(10) . . ?
C68 C73 N8 117.7(9) . . ?
N8 C74 C75 128.0(9) . . ?
N8 C74 H74 116.0 . . ?
C75 C74 H74 116.0 . . ?
C76 C75 C80 117.2(9) . . ?
C76 C75 C74 115.3(9) . . ?
C80 C75 C74 127.5(9) . . ?
C77 C76 C75 121.8(11) . . ?
C77 C76 H76 119.1 . . ?
C75 C76 H76 119.1 . . ?
C76 C77 C78 118.3(11) . . ?
C76 C77 H77 120.9 . . ?
C78 C77 H77 120.9 . . ?
C79 C78 C77 122.9(11) . . ?
C79 C78 H78 118.6 . . ?
C77 C78 H78 118.6 . . ?
C80 C79 C78 119.7(10) . . ?
C80 C79 H79 120.2 . . ?
C78 C79 H79 120.2 . . ?
O16 C80 C79 120.9(10) . . ?
O16 C80 C75 119.0(9) . . ?
C79 C80 C75 120.1(9) . . ?
Cl1 C81 Cl2 114.4(14) . . ?
Cl1 C81 H81A 108.7 . . ?
Cl2 C81 H81A 108.7 . . ?
Cl1 C81 H81B 108.7 . . ?
Cl2 C81 H81B 108.7 . . ?
H81A C81 H81B 107.6 . . ?

loop_
_geom_bond_atom_site_label_1
_geom_bond_atom_site_label_2
_geom_bond_distance
_geom_bond_site_symmetry_2
_geom_bond_publ_flag
U1 O2 1.775(8) . ?
U1 O1 1.776(8) . ?
U1 O4 2.219(7) . ?
U1 O3 2.402(7) . ?
U1 O7 2.468(7) . ?
U1 N1 2.506(9) . ?
U1 N2 2.543(9) . ?
U1 U2 3.8809(18) . ?
U2 O6 1.764(8) . ?
U2 O5 1.766(8) . ?
U2 O8 2.240(7) . ?
U2 O7 2.401(7) . ?
U2 O3 2.482(7) . ?
U2 N4 2.535(10) . ?
U2 N3 2.541(10) . ?
U3 O10 1.776(7) . ?
U3 O9 1.778(7) . ?
U3 O11 2.205(8) . ?
U3 O12 2.396(7) . ?
U3 O16 2.496(7) . ?
U3 N6 2.534(9) . ?
U3 N5 2.540(8) . ?
U3 U4 3.8735(16) . ?
U4 O14 1.774(7) . ?
U4 O13 1.782(7) . ?
U4 O15 2.220(8) . ?
U4 O16 2.387(7) . ?
U4 O12 2.445(6) . ?
U4 N8 2.528(8) . ?
U4 N7 2.531(9) . ?
Cl1 C81 1.71(2) . ?
Cl2 C81 1.73(2) . ?
O3 C1 1.362(13) . ?
O4 C20 1.319(13) . ?
O7 C21 1.346(12) . ?
O8 C40 1.326(13) . ?
O11 C60 1.332(13) . ?
O12 C41 1.347(13) . ?
O15 C61 1.327(13) . ?
O16 C80 1.366(12) . ?
N1 C7 1.299(13) . ?
N1 C8 1.438(12) . ?
N2 C14 1.295(14) . ?
N2 C13 1.424(14) . ?
N3 C27 1.297(17) . ?
N3 C28 1.436(17) . ?
N4 C34 1.289(15) . ?
N4 C33 1.427(16) . ?
N5 C47 1.296(14) . ?
N5 C48 1.435(13) . ?
N6 C54 1.328(15) . ?
N6 C53 1.418(13) . ?
N7 C67 1.296(15) . ?
N7 C68 1.424(14) . ?
N8 C74 1.277(13) . ?
N8 C73 1.423(13) . ?
C1 C2 1.390(14) . ?
C1 C6 1.418(15) . ?
C2 C3 1.386(15) . ?
C2 H2 0.9500 . ?
C3 C4 1.410(15) . ?
C3 H3 0.9500 . ?
C4 C5 1.384(14) . ?
C4 H4 0.9500 . ?
C5 C6 1.406(15) . ?
C5 H5 0.9500 . ?
C6 C7 1.452(14) . ?
C7 H7 0.9500 . ?
C8 C9 1.375(15) . ?
C8 C13 1.395(15) . ?
C9 C10 1.376(16) . ?
C9 H9 0.9500 . ?
C10 C11 1.405(17) . ?
C10 H10 0.9500 . ?
C11 C12 1.370(16) . ?
C11 H11 0.9500 . ?
C12 C13 1.422(15) . ?
C12 H12 0.9500 . ?
C14 C15 1.443(16) . ?
C14 H14 0.9500 . ?
C15 C16 1.394(16) . ?
C15 C20 1.430(17) . ?
C16 C17 1.383(19) . ?
C16 H16 0.9500 . ?
C17 C18 1.37(2) . ?
C17 H17 0.9500 . ?
C18 C19 1.391(18) . ?
C18 H18 0.9500 . ?
C19 C20 1.389(16) . ?
C19 H19 0.9500 . ?
C21 C26 1.403(17) . ?
C21 C22 1.398(17) . ?
C22 C23 1.389(15) . ?
C22 H22 0.9500 . ?
C23 C24 1.38(2) . ?
C23 H23 0.9500 . ?
C24 C25 1.37(2) . ?
C24 H24 0.9500 . ?
C25 C26 1.429(17) . ?
C25 H25 0.9500 . ?
C26 C27 1.43(2) . ?
C27 H27 0.9500 . ?
C28 C33 1.376(19) . ?
C28 C29 1.392(18) . ?
C29 C30 1.41(2) . ?
C29 H29 0.9500 . ?
C30 C31 1.37(2) . ?
C30 H30 0.9500 . ?
C31 C32 1.377(19) . ?
C31 H31 0.9500 . ?
C32 C33 1.413(18) . ?
C32 H32 0.9500 . ?
C34 C35 1.439(18) . ?
C34 H34 0.9500 . ?
C35 C36 1.400(16) . ?
C35 C40 1.431(16) . ?
C36 C37 1.375(18) . ?
C36 H36 0.9500 . ?
C37 C38 1.377(18) . ?
C37 H37 0.9500 . ?
C38 C39 1.366(16) . ?
C38 H38 0.9500 . ?
C39 C40 1.403(17) . ?
C39 H39 0.9500 . ?
C41 C42 1.407(16) . ?
C41 C46 1.435(15) . ?
C42 C43 1.383(16) . ?
C42 H42 0.9500 . ?
C43 C44 1.408(17) . ?
C43 H43 0.9500 . ?
C44 C45 1.367(16) . ?
C44 H44 0.9500 . ?
C45 C46 1.394(15) . ?
C45 H45 0.9500 . ?
C46 C47 1.451(15) . ?
C47 H47 0.9500 . ?
C48 C49 1.382(14) . ?
C48 C53 1.391(15) . ?
C49 C50 1.407(16) . ?
C49 H49 0.9500 . ?
C50 C51 1.379(18) . ?
C50 H50 0.9500 . ?
C51 C52 1.387(17) . ?
C51 H51 0.9500 . ?
C52 C53 1.384(15) . ?
C52 H52 0.9500 . ?
C54 C55 1.435(17) . ?
C54 H54 0.9500 . ?
C55 C56 1.418(16) . ?
C55 C60 1.427(16) . ?
C56 C57 1.389(18) . ?
C56 H56 0.9500 . ?
C57 C58 1.375(17) . ?
C57 H57 0.9500 . ?
C58 C59 1.366(16) . ?
C58 H58 0.9500 . ?
C59 C60 1.400(15) . ?
C59 H59 0.9500 . ?
C61 C66 1.411(15) . ?
C61 C62 1.410(16) . ?
C62 C63 1.381(17) . ?
C62 H62 0.9500 . ?
C63 C64 1.400(18) . ?
C63 H63 0.9500 . ?
C64 C65 1.379(18) . ?
C64 H64 0.9500 . ?
C65 C66 1.420(17) . ?
C65 H65 0.9500 . ?
C66 C67 1.435(16) . ?
C67 H67 0.9500 . ?
C68 C69 1.391(15) . ?
C68 C73 1.391(16) . ?
C69 C70 1.381(17) . ?
C69 H69 0.9500 . ?
C70 C71 1.383(18) . ?
C70 H70 0.9500 . ?
C71 C72 1.389(16) . ?
C71 H71 0.9500 . ?
C72 C73 1.394(15) . ?
C72 H72 0.9500 . ?
C74 C75 1.432(14) . ?
C74 H74 0.9500 . ?
C75 C76 1.417(14) . ?
C75 C80 1.435(14) . ?
C76 C77 1.377(16) . ?
C76 H76 0.9500 . ?
C77 C78 1.381(17) . ?
C77 H77 0.9500 . ?
C78 C79 1.370(15) . ?
C78 H78 0.9500 . ?
C79 C80 1.380(15) . ?
C79 H79 0.9500 . ?
C81 H81A 0.9900 . ?
C81 H81B 0.9900 . ?
